data_7222577
loop_
_publ_author_name
'Taimisto, M.'
'Oilunkaniemi, R.'
'Laitinen, R.S.'
'Ahlgren, M.'

_publ_section_title
;
 Formation and structural characterization of (Ru Cl2 (C O)2 (S Ph2)2),
 (Ru Cl2 (C O)3 (O H2)) and (Ru (O H2)6) (Ru Cl3 (C O)3)2 * 2(H2 O)
;
_journal_name_full
;
Zeitschrift fuer Naturforschung, Teil B. Anorganische Chemie, Organische 
Chemie (42,1987-)
;
_journal_page_first 959
_journal_page_last 964
_journal_volume 58
_journal_year 2003
_chemical_formula_sum 'C6 H16 Cl6 O14 Ru3'
_chemical_name_systematic '(Ru (H2 O)6) (Ru Cl3 (C O)3)2 (H2 O)2'
_space_group_IT_number 2
_symmetry_space_group_name_Hall '-P 1'
_symmetry_space_group_name_H-M 'P -1'
_cell_angle_alpha 91.8
_cell_angle_beta 98.21
_cell_angle_gamma 115.16
_cell_formula_units_Z 1
_cell_length_a 6.246
_cell_length_b 7.1599
_cell_length_c 14.8
_cell_volume 589.789
_citation_journal_id_ASTM ZNBSEN
_cod_data_source_file Taimisto_ZNBSEN_2003_1085.cif
_cod_data_source_block C6H16Cl6O14Ru3
_cod_original_cell_volume 589.7886
_cod_database_code 7222577

loop_
_symmetry_equiv_pos_as_xyz
x,y,z
-x,-y,-z

loop_
_atom_site_label
_atom_site_type_symbol
_atom_site_fract_x
_atom_site_fract_y
_atom_site_fract_z
_atom_site_occupancy
_atom_site_U_iso_or_equiv
H1 H+1 0.339 0.655 0.637 1 0.0
C1 C+2 0.2198 0.598 0.1076 1 0.0
Ru1 Ru+2 0 0 0.5 1 0.0
Ru2 Ru+2 0.25814 0.38794 0.17366 1 0.0
O1 O-2 0.2214 0.574 0.6003 1 0.0
O5 O-2 0.1988 0.7238 0.0662 1 0.0
C3 C+2 -0.0799 0.2226 0.1633 1 0.0
H7 H+1 0.211 0.329 0.437 1 0.0
Cl1 Cl-1 0.2795 0.5777 0.31596 1 0.0
O4 O-2 0.259 0.2883 0.4809 1 0.0
O7 O-2 -0.2806 0.1168 0.1544 1 0.0
H3 H+1 0.2682 -0.1256 0.4308 1 0.0
Cl3 Cl-1 0.6871 0.5796 0.18666 1 0.0
H4 H+1 0.2432 -0.2206 0.5212 1 0.0
O3 O-2 -0.1385 -0.0592 0.3602 1 0.0
O2 O-2 0.244 -0.1282 0.4852 1 0.0
O6 O-2 0.2816 0.1539 0.0045 1 0.0
H8 H+1 0.268 0.394 0.51 1 0.0
H5 H+1 -0.054 -0.102 0.3321 1 0.0
C2 C+2 0.2689 0.2434 0.0675 1 0.0
H6 H+1 -0.273 -0.129 0.3427 1 0.0
Cl2 Cl-1 0.3095 0.1259 0.26164 1 0.0
H2 H+1 0.1 0.487 0.615 1 0.0
